data_8103873
loop_
_publ_author_name
'Bajan, B.'
'Meyer, H.J.'

_publ_section_title
;
 Crystal structure of tantalum bromide,Ta6 Br14
;
_journal_name_full 'Zeitschrift fuer Kristallographie (149,1979-)'
_journal_page_first 607
_journal_page_last 607
_journal_volume 210
_journal_year 1995
_chemical_formula_sum 'Br14 Ta6'
_chemical_name_systematic 'Ta6 Br14'
_space_group_IT_number 64
_symmetry_space_group_name_Hall '-C 2ac 2'
_symmetry_space_group_name_H-M 'C m c a'
_cell_angle_alpha 90
_cell_angle_beta 90
_cell_angle_gamma 90
_cell_formula_units_Z 4
_cell_length_a 14.063
_cell_length_b 13.177
_cell_length_c 11.57
_cell_volume 2144.015
_citation_journal_id_ASTM ZEKRDZ
_cod_data_source_file Bajan_ZEKRDZ_1995_1822.cif
_cod_data_source_block Br14Ta6
_cod_database_code 8103873

loop_
_symmetry_equiv_pos_as_xyz
x,y,z
-x+1/2,-y,z+1/2
x,-y,-z
-x+1/2,y,-z+1/2
-x,-y,-z
x-1/2,y,-z-1/2
-x,y,z
x-1/2,-y,z-1/2
x+1/2,y+1/2,z
-x+1,-y+1/2,z+1/2
x+1/2,-y+1/2,-z
-x+1,y+1/2,-z+1/2
-x+1/2,-y+1/2,-z
x,y+1/2,-z-1/2
-x+1/2,y+1/2,z
x,-y+1/2,z-1/2

loop_
_atom_site_label
_atom_site_type_symbol
_atom_site_fract_x
_atom_site_fract_y
_atom_site_fract_z
_atom_site_occupancy
_atom_site_U_iso_or_equiv
Br5 Br-1 0.25 0.3569 0.25 1 0.0
Br1 Br-1 0 0.3563 0.269 1 0.0
Br4 Br-1 0.12517 0.26328 0.01275 1 0.0
Ta2 Ta+2 0 0.6266 0.08971 1 0.0
Br3 Br-1 0.12497 0.59462 0.24756 1 0.0
Ta1 Ta+2 0.1052 0.44124 0.10854 1 0.0
Br2 Br-1 0.2555 0.5 0 1 0.0
